data_7232893
loop_
_publ_author_name
'Li, Zhong-Yi'
'Wang, Wen-Jing'
'Wu, Dong-Qing'
'Zhang, Chi'
'Zhang, Fu-Li'
'Zhai, Bin'
'Zhang, Jian-Jun'

_publ_section_title
;
 Two 1D carboxylate-bridged magnets displaying solvent-dependent canted
 antiferromagnetic ordering
;
_journal_issue 27
_journal_name_full CrystEngComm
_journal_page_first 4098
_journal_paper_doi 10.1039/C9CE00640K
_journal_volume 21
_journal_year 2019
_chemical_formula_sum 'C17 H22 Mn N5 O9.5'
_chemical_formula_weight 503.33
_space_group_crystal_system triclinic
_space_group_IT_number 2
_space_group_name_Hall '-P 1'
_space_group_name_H-M_alt 'P -1'
_symmetry_space_group_name_Hall '-P 1'
_symmetry_space_group_name_H-M 'P -1'
_atom_sites_solution_hydrogens geom
_audit_creation_method SHELXL-2016/6
_audit_update_record
;
2018-11-24 deposited with the CCDC.    2019-06-11 downloaded from the CCDC.
;
_cell_angle_alpha 82.467(4)
_cell_angle_beta 89.755(4)
_cell_angle_gamma 87.662(4)
_cell_formula_units_Z 2
_cell_length_a 4.7674(5)
_cell_length_b 15.2901(14)
_cell_length_c 15.8525(15)
_cell_measurement_reflns_used 9267
_cell_measurement_temperature 298(2)
_cell_measurement_theta_max 27.54
_cell_measurement_theta_min 3.07
_cell_volume 1144.63(19)
_computing_cell_refinement 'Bruker SAINT'
_computing_data_collection 'Bruker APEX2'
_computing_data_reduction 'Bruker SAINT'
_computing_molecular_graphics 'Bruker SHELXTL'
_computing_publication_material 'Bruker SHELXTL'
_computing_structure_refinement 'SHELXL-2016/6 (Sheldrick, 2016)'
_computing_structure_solution 'SHELXT 2014/4 (Sheldrick, 2014)'
_diffrn_ambient_temperature 298(2)
_diffrn_measured_fraction_theta_full 0.996
_diffrn_measured_fraction_theta_max 0.996
_diffrn_measurement_device_type 'Bruker APEX-II CCD'
_diffrn_measurement_method '\f and \w scans'
_diffrn_radiation_type MoK\a
_diffrn_radiation_wavelength 0.71073
_diffrn_reflns_av_R_equivalents 0.0345
_diffrn_reflns_av_unetI/netI 0.0284
_diffrn_reflns_Laue_measured_fraction_full 0.996
_diffrn_reflns_Laue_measured_fraction_max 0.996
_diffrn_reflns_limit_h_max 5
_diffrn_reflns_limit_h_min -5
_diffrn_reflns_limit_k_max 18
_diffrn_reflns_limit_k_min -18
_diffrn_reflns_limit_l_max 18
_diffrn_reflns_limit_l_min -18
_diffrn_reflns_number 17546
_diffrn_reflns_point_group_measured_fraction_full 0.996
_diffrn_reflns_point_group_measured_fraction_max 0.996
_diffrn_reflns_theta_full 24.999
_diffrn_reflns_theta_max 24.999
_diffrn_reflns_theta_min 3.073
_exptl_absorpt_coefficient_mu 0.635
_exptl_absorpt_correction_T_max 0.7456
_exptl_absorpt_correction_T_min 0.6695
_exptl_absorpt_correction_type multi-scan
_exptl_absorpt_process_details 'SADABS (Sheldrick,1996)'
_exptl_crystal_colour colorless
_exptl_crystal_density_diffrn 1.460
_exptl_crystal_description block
_exptl_crystal_F_000 520
_exptl_crystal_size_max 0.26
_exptl_crystal_size_mid 0.13
_exptl_crystal_size_min 0.09
_refine_diff_density_max 0.510
_refine_diff_density_min -0.441
_refine_diff_density_rms 0.069
_refine_ls_extinction_method none
_refine_ls_goodness_of_fit_ref 1.090
_refine_ls_hydrogen_treatment constr
_refine_ls_matrix_type full
_refine_ls_number_parameters 300
_refine_ls_number_reflns 4022
_refine_ls_number_restraints 0
_refine_ls_restrained_S_all 1.090
_refine_ls_R_factor_all 0.0507
_refine_ls_R_factor_gt 0.0400
_refine_ls_shift/su_max 0.001
_refine_ls_shift/su_mean 0.000
_refine_ls_structure_factor_coef Fsqd
_refine_ls_weighting_details 'w=1/[\s^2^(Fo^2^)+(0.0592P)^2^+0.8795P] where P=(Fo^2^+2Fc^2^)/3'
_refine_ls_weighting_scheme calc
_refine_ls_wR_factor_gt 0.1092
_refine_ls_wR_factor_ref 0.1139
_reflns_Friedel_coverage 0.000
_reflns_number_gt 3406
_reflns_number_total 4022
_reflns_threshold_expression 'I > 2\s(I)'
_cod_data_source_file c9ce00640k2.cif
_cod_data_source_block 2
_cod_depositor_comments 'Adding full bibliography for 7232892--7232893.cif.'
_cod_original_formula_sum 'C17 H22 Mn N5 O9.50'
_cod_database_code 7232893
_shelx_shelxl_version_number 2016/6
_shelx_space_group_comment
;
The symmetry employed for this shelxl refinement is uniquely defined
by the following loop, which should always be used as a source of
symmetry information in preference to the above space-group names.
They are only intended as comments.
;

loop_
_space_group_symop_operation_xyz
'x, y, z'
'-x, -y, -z'

loop_
_atom_site_label
_atom_site_type_symbol
_atom_site_fract_x
_atom_site_fract_y
_atom_site_fract_z
_atom_site_U_iso_or_equiv
_atom_site_adp_type
_atom_site_occupancy
_atom_site_site_symmetry_order
_atom_site_calc_flag
_atom_site_refinement_flags_posn
_atom_site_refinement_flags_adp
_atom_site_refinement_flags_occupancy
_atom_site_disorder_assembly
_atom_site_disorder_group
Mn1 Mn 0.84107(7) 0.45012(2) 0.59181(2) 0.01991(14) Uani 1 1 d . . . . .
C1 C 0.3010(5) 0.51891(18) 0.69405(16) 0.0271(6) Uani 1 1 d . . . . .
N1 N 0.2133(5) 0.61259(16) 0.80993(14) 0.0325(5) Uani 1 1 d . . . . .
O1 O 0.4699(4) 0.46926(16) 0.66069(15) 0.0459(6) Uani 1 1 d . . . . .
O2 O 0.0436(4) 0.52634(13) 0.67960(12) 0.0331(5) Uani 1 1 d . . . . .
C2 C 0.4239(6) 0.5713(2) 0.7594(2) 0.0394(7) Uani 1 1 d . . . . .
H2A H 0.546276 0.532201 0.797315 0.047 Uiso 1 1 calc R U . . .
H2B H 0.537752 0.616925 0.729973 0.047 Uiso 1 1 calc R U . . .
C16A C 0.743(3) 0.1924(8) 0.7931(7) 0.080(4) Uiso 0.496(17) 1 d . . P A 1
H16A H 0.715953 0.194914 0.732813 0.120 Uiso 0.496(17) 1 calc R U P A 1
H16B H 0.569241 0.178884 0.821879 0.120 Uiso 0.496(17) 1 calc R U P A 1
H16C H 0.883264 0.147380 0.811871 0.120 Uiso 0.496(17) 1 calc R U P A 1
C17A C 0.927(4) 0.2873(8) 0.9029(8) 0.091(4) Uiso 0.496(17) 1 d . . P A 1
H17A H 1.117746 0.304667 0.902996 0.137 Uiso 0.496(17) 1 calc R U P A 1
H17B H 0.910962 0.230966 0.936874 0.137 Uiso 0.496(17) 1 calc R U P A 1
H17C H 0.807797 0.330477 0.925989 0.137 Uiso 0.496(17) 1 calc R U P A 1
C16B C 0.606(5) 0.2435(17) 0.7815(14) 0.183(9) Uiso 0.504(17) 1 d . . P A 2
H16D H 0.587847 0.263271 0.721729 0.275 Uiso 0.504(17) 1 calc R U P A 2
H16E H 0.440231 0.261145 0.810490 0.275 Uiso 0.504(17) 1 calc R U P A 2
H16F H 0.630644 0.180366 0.790572 0.275 Uiso 0.504(17) 1 calc R U P A 2
C17B C 0.771(3) 0.2990(7) 0.8979(7) 0.081(3) Uiso 0.504(17) 1 d . . P A 2
H17D H 0.872479 0.348855 0.910093 0.121 Uiso 0.504(17) 1 calc R U P A 2
H17E H 0.824117 0.248404 0.937978 0.121 Uiso 0.504(17) 1 calc R U P A 2
H17F H 0.573314 0.311770 0.902176 0.121 Uiso 0.504(17) 1 calc R U P A 2
N2 N -0.0850(6) 0.60752(16) 0.92559(15) 0.0380(6) Uani 1 1 d . . . . .
H2 H -0.145320 0.579046 0.972074 0.046 Uiso 1 1 calc R U . . .
O3 O 0.2131(6) 0.49071(15) 0.90916(15) 0.0542(7) Uani 1 1 d . . . . .
N3 N 0.6261(4) 0.80007(13) 0.49118(14) 0.0236(5) Uani 1 1 d . . . . .
C3 C 0.1202(7) 0.56562(19) 0.88310(18) 0.0351(7) Uani 1 1 d . . . . .
O5 O 0.8077(3) 0.56767(10) 0.49892(11) 0.0218(4) Uani 1 1 d . . . . .
N5 N 0.8372(9) 0.2808(2) 0.8131(2) 0.0700(10) Uani 1 1 d . . . . .
C5 C -0.1026(7) 0.7361(2) 0.82243(19) 0.0406(7) Uani 1 1 d . . . . .
O4 O -0.3855(6) 0.72073(17) 0.94622(16) 0.0649(8) Uani 1 1 d . . . . .
N4 N 0.2708(5) 0.90459(13) 0.50601(14) 0.0258(5) Uani 1 1 d . . . . .
H4 H 0.133268 0.923066 0.535145 0.031 Uiso 1 1 calc R U . . .
C4 C -0.2054(7) 0.6911(2) 0.90137(19) 0.0401(7) Uani 1 1 d . . . . .
O6 O 0.3952(4) 0.64104(11) 0.47449(12) 0.0270(4) Uani 1 1 d . . . . .
C6 C 0.0971(7) 0.6950(2) 0.78095(18) 0.0396(7) Uani 1 1 d . . . . .
H6 H 0.161345 0.723626 0.729544 0.047 Uiso 1 1 calc R U . . .
O7 O 0.3614(4) 0.79180(13) 0.61197(13) 0.0366(5) Uani 1 1 d . . . . .
C7 C -0.2231(10) 0.8267(2) 0.7900(3) 0.0670(12) Uani 1 1 d . . . . .
H7A H -0.156725 0.844141 0.733318 0.100 Uiso 1 1 calc R U . . .
H7B H -0.165144 0.868046 0.826510 0.100 Uiso 1 1 calc R U . . .
H7C H -0.424276 0.825693 0.789652 0.100 Uiso 1 1 calc R U . . .
O9 O 0.9551(5) 0.32740(14) 0.67735(14) 0.0485(6) Uani 1 1 d . . . . .
C9 C 0.7813(5) 0.71715(16) 0.52034(18) 0.0259(6) Uani 1 1 d . . . . .
H9A H 0.797391 0.710747 0.581841 0.031 Uiso 1 1 calc R U . . .
H9B H 0.969590 0.719854 0.496953 0.031 Uiso 1 1 calc R U . . .
O8 O 0.1793(4) 1.02164(13) 0.40554(14) 0.0382(5) Uani 1 1 d . . . . .
C8 C 0.6442(5) 0.63646(15) 0.49499(15) 0.0182(5) Uani 1 1 d . . . . .
C10 C 0.4165(5) 0.82913(16) 0.54202(17) 0.0241(6) Uani 1 1 d . . . . .
O10 O -0.500000 1.000000 1.000000 0.80(3) Uani 1 2 d S . P . .
C11 C 0.3213(5) 0.95362(16) 0.42848(18) 0.0258(6) Uani 1 1 d . . . . .
C12 C 0.5445(6) 0.91944(18) 0.37895(18) 0.0307(6) Uani 1 1 d . . . . .
C13 C 0.6817(6) 0.84446(17) 0.41235(18) 0.0291(6) Uani 1 1 d . . . . .
H13 H 0.822841 0.821278 0.380104 0.035 Uiso 1 1 calc R U . . .
C14 C 0.6159(8) 0.9700(2) 0.2943(2) 0.0517(9) Uani 1 1 d . . . . .
H14A H 0.773046 0.940947 0.270009 0.078 Uiso 1 1 calc R U . . .
H14B H 0.662925 1.028850 0.301977 0.078 Uiso 1 1 calc R U . . .
H14C H 0.457260 0.972318 0.256847 0.078 Uiso 1 1 calc R U . . .
C15 C 0.9508(12) 0.3319(3) 0.7543(3) 0.0811(15) Uani 1 1 d . . . . .
H15 H 1.043091 0.378861 0.771682 0.097 Uiso 1 1 calc R U . . .

loop_
_atom_site_aniso_label
_atom_site_aniso_U_11
_atom_site_aniso_U_22
_atom_site_aniso_U_33
_atom_site_aniso_U_23
_atom_site_aniso_U_13
_atom_site_aniso_U_12
Mn1 0.0167(2) 0.0188(2) 0.0241(2) -0.00375(15) 0.00177(15) 0.00320(14)
C1 0.0219(14) 0.0374(15) 0.0233(13) -0.0078(11) 0.0061(11) -0.0069(11)
N1 0.0396(14) 0.0358(13) 0.0242(12) -0.0092(10) 0.0059(10) -0.0090(11)
O1 0.0229(11) 0.0702(15) 0.0513(13) -0.0325(12) 0.0122(10) -0.0059(10)
O2 0.0221(10) 0.0428(11) 0.0371(11) -0.0161(9) -0.0004(8) -0.0002(8)
C2 0.0272(15) 0.060(2) 0.0352(16) -0.0202(15) 0.0075(13) -0.0117(14)
N2 0.0517(16) 0.0353(13) 0.0249(12) 0.0012(10) 0.0123(11) 0.0045(12)
O3 0.0717(17) 0.0414(13) 0.0454(14) 0.0031(11) 0.0152(12) 0.0173(12)
N3 0.0208(11) 0.0136(10) 0.0365(12) -0.0046(9) 0.0027(9) 0.0034(8)
C3 0.0457(18) 0.0339(16) 0.0264(14) -0.0066(12) 0.0050(13) 0.0004(13)
O5 0.0199(9) 0.0146(8) 0.0297(9) -0.0004(7) 0.0039(7) 0.0063(7)
N5 0.097(3) 0.075(2) 0.0379(17) -0.0064(16) 0.0071(18) -0.017(2)
C5 0.058(2) 0.0314(15) 0.0314(16) -0.0002(13) -0.0035(15) -0.0043(14)
O4 0.081(2) 0.0587(16) 0.0509(15) -0.0024(12) 0.0221(14) 0.0262(14)
N4 0.0220(11) 0.0196(11) 0.0349(12) -0.0032(9) 0.0066(10) 0.0059(9)
C4 0.053(2) 0.0359(16) 0.0314(16) -0.0061(13) 0.0015(14) 0.0061(14)
O6 0.0157(9) 0.0228(9) 0.0440(11) -0.0117(8) -0.0013(8) 0.0034(7)
C6 0.057(2) 0.0379(17) 0.0234(14) -0.0003(12) 0.0013(14) -0.0150(15)
O7 0.0408(12) 0.0306(10) 0.0359(11) 0.0031(9) 0.0086(9) 0.0047(9)
C7 0.098(3) 0.042(2) 0.057(2) 0.0061(17) -0.008(2) 0.006(2)
O9 0.0709(17) 0.0396(12) 0.0322(12) 0.0024(9) -0.0071(11) 0.0093(11)
C9 0.0189(13) 0.0169(12) 0.0425(16) -0.0080(11) -0.0046(11) 0.0068(10)
O8 0.0370(12) 0.0259(10) 0.0481(13) 0.0047(9) 0.0055(10) 0.0126(9)
C8 0.0175(12) 0.0154(11) 0.0211(12) -0.0015(9) 0.0037(10) 0.0033(9)
C10 0.0224(13) 0.0151(12) 0.0349(15) -0.0036(11) 0.0009(11) -0.0002(10)
O10 0.75(5) 1.07(8) 0.55(4) 0.05(5) 0.54(4) -0.24(6)
C11 0.0238(13) 0.0172(12) 0.0360(15) -0.0019(11) -0.0001(11) 0.0003(10)
C12 0.0333(15) 0.0252(13) 0.0329(15) -0.0030(11) 0.0055(12) 0.0028(11)
C13 0.0276(14) 0.0243(13) 0.0363(15) -0.0090(12) 0.0091(12) 0.0022(11)
C14 0.064(2) 0.0463(19) 0.0406(19) 0.0049(15) 0.0154(17) 0.0115(17)
C15 0.136(5) 0.055(2) 0.051(3) 0.004(2) -0.015(3) -0.028(3)

loop_
_atom_type_symbol
_atom_type_description
_atom_type_scat_dispersion_real
_atom_type_scat_dispersion_imag
_atom_type_scat_source
C C 0.0033 0.0016 'International Tables Vol C Tables 4.2.6.8 and 6.1.1.4'
H H 0.0000 0.0000 'International Tables Vol C Tables 4.2.6.8 and 6.1.1.4'
N N 0.0061 0.0033 'International Tables Vol C Tables 4.2.6.8 and 6.1.1.4'
O O 0.0106 0.0060 'International Tables Vol C Tables 4.2.6.8 and 6.1.1.4'
Mn Mn 0.3368 0.7283 'International Tables Vol C Tables 4.2.6.8 and 6.1.1.4'

loop_
_geom_angle_atom_site_label_1
_geom_angle_atom_site_label_2
_geom_angle_atom_site_label_3
_geom_angle
_geom_angle_site_symmetry_1
_geom_angle_site_symmetry_3
O1 Mn1 O5 99.08(8) . .
O1 Mn1 O2 86.34(8) . 1_655
O5 Mn1 O2 89.38(7) . 1_655
O1 Mn1 O6 86.43(8) . 2_666
O5 Mn1 O6 99.92(7) . 2_666
O2 Mn1 O6 169.02(7) 1_655 2_666
O1 Mn1 O9 91.38(10) . .
O5 Mn1 O9 169.37(8) . .
O2 Mn1 O9 89.40(8) 1_655 .
O6 Mn1 O9 82.51(8) 2_666 .
O1 Mn1 O5 171.18(8) . 2_766
O5 Mn1 O5 75.77(6) . 2_766
O2 Mn1 O5 100.62(7) 1_655 2_766
O6 Mn1 O5 87.41(7) 2_666 2_766
O9 Mn1 O5 94.08(8) . 2_766
O2 C1 O1 125.1(2) . .
O2 C1 C2 118.9(2) . .
O1 C1 C2 116.0(2) . .
C3 N1 C6 120.9(3) . .
C3 N1 C2 118.7(3) . .
C6 N1 C2 120.2(3) . .
C1 O1 Mn1 150.3(2) . .
C1 O2 Mn1 122.16(17) . 1_455
N1 C2 C1 113.8(2) . .
N1 C2 H2A 108.8 . .
C1 C2 H2A 108.8 . .
N1 C2 H2B 108.8 . .
C1 C2 H2B 108.8 . .
H2A C2 H2B 107.7 . .
N5 C16A H16A 109.5 . .
N5 C16A H16B 109.5 . .
H16A C16A H16B 109.5 . .
N5 C16A H16C 109.5 . .
H16A C16A H16C 109.5 . .
H16B C16A H16C 109.5 . .
N5 C17A H17A 109.5 . .
N5 C17A H17B 109.5 . .
H17A C17A H17B 109.5 . .
N5 C17A H17C 109.5 . .
H17A C17A H17C 109.5 . .
H17B C17A H17C 109.5 . .
N5 C16B H16D 109.5 . .
N5 C16B H16E 109.5 . .
H16D C16B H16E 109.5 . .
N5 C16B H16F 109.5 . .
H16D C16B H16F 109.5 . .
H16E C16B H16F 109.5 . .
N5 C17B H17D 109.5 . .
N5 C17B H17E 109.5 . .
H17D C17B H17E 109.5 . .
N5 C17B H17F 109.5 . .
H17D C17B H17F 109.5 . .
H17E C17B H17F 109.5 . .
C3 N2 C4 126.7(3) . .
C3 N2 H2 116.6 . .
C4 N2 H2 116.6 . .
C13 N3 C10 121.5(2) . .
C13 N3 C9 119.5(2) . .
C10 N3 C9 118.8(2) . .
O3 C3 N1 122.5(3) . .
O3 C3 N2 122.2(3) . .
N1 C3 N2 115.3(3) . .
C8 O5 Mn1 131.25(15) . .
C8 O5 Mn1 124.39(15) . 2_766
Mn1 O5 Mn1 104.23(6) . 2_766
C15 N5 C16B 110.0(10) . .
C15 N5 C17B 127.1(6) . .
C16B N5 C17B 107.9(12) . .
C15 N5 C17A 117.0(6) . .
C15 N5 C16A 118.4(5) . .
C17A N5 C16A 117.8(7) . .
C6 C5 C4 118.1(3) . .
C6 C5 C7 122.8(3) . .
C4 C5 C7 119.1(3) . .
C11 N4 C10 127.2(2) . .
C11 N4 H4 116.4 . .
C10 N4 H4 116.4 . .
O4 C4 N2 119.7(3) . .
O4 C4 C5 125.3(3) . .
N2 C4 C5 115.1(3) . .
C8 O6 Mn1 129.03(15) . 2_666
C5 C6 N1 123.8(3) . .
C5 C6 H6 118.1 . .
N1 C6 H6 118.1 . .
C5 C7 H7A 109.5 . .
C5 C7 H7B 109.5 . .
H7A C7 H7B 109.5 . .
C5 C7 H7C 109.5 . .
H7A C7 H7C 109.5 . .
H7B C7 H7C 109.5 . .
C15 O9 Mn1 116.9(3) . .
N3 C9 C8 113.3(2) . .
N3 C9 H9A 108.9 . .
C8 C9 H9A 108.9 . .
N3 C9 H9B 108.9 . .
C8 C9 H9B 108.9 . .
H9A C9 H9B 107.7 . .
O6 C8 O5 125.9(2) . .
O6 C8 C9 119.9(2) . .
O5 C8 C9 114.2(2) . .
O7 C10 N3 123.4(2) . .
O7 C10 N4 122.5(2) . .
N3 C10 N4 114.1(2) . .
O8 C11 N4 120.1(2) . .
O8 C11 C12 124.3(3) . .
N4 C11 C12 115.6(2) . .
C13 C12 C11 117.6(3) . .
C13 C12 C14 123.6(3) . .
C11 C12 C14 118.8(2) . .
C12 C13 N3 123.9(2) . .
C12 C13 H13 118.0 . .
N3 C13 H13 118.0 . .
C12 C14 H14A 109.5 . .
C12 C14 H14B 109.5 . .
H14A C14 H14B 109.5 . .
C12 C14 H14C 109.5 . .
H14A C14 H14C 109.5 . .
H14B C14 H14C 109.5 . .
O9 C15 N5 128.6(4) . .
O9 C15 H15 115.7 . .
N5 C15 H15 115.7 . .

loop_
_geom_bond_atom_site_label_1
_geom_bond_atom_site_label_2
_geom_bond_distance
_geom_bond_site_symmetry_2
Mn1 O1 2.106(2) .
Mn1 O5 2.1700(17) .
Mn1 O2 2.1808(19) 1_655
Mn1 O6 2.1999(18) 2_666
Mn1 O9 2.216(2) .
Mn1 O5 2.2340(17) 2_766
C1 O2 1.247(3) .
C1 O1 1.247(3) .
C1 C2 1.523(4) .
N1 C3 1.364(4) .
N1 C6 1.378(4) .
N1 C2 1.457(4) .
C2 H2A 0.9700 .
C2 H2B 0.9700 .
C16A N5 1.514(11) .
C16A H16A 0.9600 .
C16A H16B 0.9600 .
C16A H16C 0.9600 .
C17A N5 1.504(13) .
C17A H17A 0.9600 .
C17A H17B 0.9600 .
C17A H17C 0.9600 .
C16B N5 1.38(2) .
C16B H16D 0.9600 .
C16B H16E 0.9600 .
C16B H16F 0.9600 .
C17B N5 1.439(11) .
C17B H17D 0.9600 .
C17B H17E 0.9600 .
C17B H17F 0.9600 .
N2 C3 1.370(4) .
N2 C4 1.387(4) .
N2 H2 0.8600 .
O3 C3 1.231(4) .
N3 C13 1.372(4) .
N3 C10 1.377(3) .
N3 C9 1.463(3) .
O5 C8 1.278(3) .
N5 C15 1.269(5) .
C5 C6 1.338(5) .
C5 C4 1.441(4) .
C5 C7 1.504(5) .
O4 C4 1.223(4) .
N4 C11 1.379(3) .
N4 C10 1.380(3) .
N4 H4 0.8600 .
O6 C8 1.229(3) .
C6 H6 0.9300 .
O7 C10 1.212(3) .
C7 H7A 0.9600 .
C7 H7B 0.9600 .
C7 H7C 0.9600 .
O9 C15 1.231(5) .
C9 C8 1.519(3) .
C9 H9A 0.9700 .
C9 H9B 0.9700 .
O8 C11 1.232(3) .
C11 C12 1.441(4) .
C12 C13 1.344(4) .
C12 C14 1.503(4) .
C13 H13 0.9300 .
C14 H14A 0.9600 .
C14 H14B 0.9600 .
C14 H14C 0.9600 .
C15 H15 0.9300 .
